data_1518879
loop_
_publ_author_name
'Wang, M.'
'Xu, G.'
'Wang, D.'
'Zou, Y.'
'Frey, W.'
'Buchmeiser, M. R.'

_publ_section_title
;
 Group 4 metal complexes bearing the aminoborane motif: origin of tandem
 ring-opening metathesis/vinyl-insertion polymerization
;
_journal_issue 17
_journal_name_full 'Polym. Chem.'
_journal_page_first 3290
_journal_paper_doi 10.1039/C5PY00303B
_journal_volume 6
_journal_year 2015
_chemical_formula_moiety 'C40 H47 B Cl2 N2 Si Zr'
_chemical_formula_sum 'C40 H47 B Cl2 N2 Si Zr'
_chemical_formula_weight 756.82
_chemical_name_systematic 'compound Zr-2'
_space_group_IT_number 2
_symmetry_cell_setting triclinic
_symmetry_space_group_name_Hall '-P 1'
_symmetry_space_group_name_H-M 'P -1'
_atom_sites_solution_hydrogens geom
_atom_sites_solution_primary direct
_atom_sites_solution_secondary difmap
_audit_creation_method SHELXL-97
_audit_update_record
;
2015-02-19 deposited with the CCDC.
2015-03-19 downloaded from the CCDC.
;
_cell_angle_alpha 84.293(3)
_cell_angle_beta 73.108(3)
_cell_angle_gamma 83.935(3)
_cell_formula_units_Z 2
_cell_length_a 9.9361(7)
_cell_length_b 12.4723(8)
_cell_length_c 15.9000(11)
_cell_measurement_reflns_used 10333
_cell_measurement_temperature 110(2)
_cell_measurement_theta_max 30.66
_cell_measurement_theta_min 2.05
_cell_volume 1870.0(2)
_computing_cell_refinement 'Bruker APEXII Software Suite, 2008'
_computing_data_collection 'Bruker APEXII Software Suite, 2008'
_computing_data_reduction 'Bruker APEXII Software Suite, 2008'
_computing_molecular_graphics 'SHELXTL-plus, XP (Sheldrick, 1991)'
_computing_structure_refinement 'SHELXL-97 (Sheldrick, 1997)'
_computing_structure_solution 'SHELXS-97 (Sheldrick, 1990)'
_diffrn_ambient_temperature 110(2)
_diffrn_measured_fraction_theta_full 0.993
_diffrn_measured_fraction_theta_max 0.993
_diffrn_measurement_device_type 'Bruker Kappa APEXII Duo'
_diffrn_measurement_method 'Omega + Phi Scans'
_diffrn_radiation_monochromator Triumph
_diffrn_radiation_source 'fine-focus sealed tube'
_diffrn_radiation_type MoK\a
_diffrn_radiation_wavelength 0.71073
_diffrn_reflns_av_R_equivalents 0.0198
_diffrn_reflns_av_sigmaI/netI 0.0134
_diffrn_reflns_limit_h_max 14
_diffrn_reflns_limit_h_min -14
_diffrn_reflns_limit_k_max 17
_diffrn_reflns_limit_k_min -17
_diffrn_reflns_limit_l_max 22
_diffrn_reflns_limit_l_min -22
_diffrn_reflns_number 79591
_diffrn_reflns_theta_full 30.66
_diffrn_reflns_theta_max 30.66
_diffrn_reflns_theta_min 2.05
_diffrn_standards_decay_% 0
_diffrn_standards_interval_count 0
_diffrn_standards_number 0
_exptl_absorpt_coefficient_mu 0.500
_exptl_absorpt_correction_T_max 0.7461
_exptl_absorpt_correction_T_min 0.7149
_exptl_absorpt_correction_type multi-scan
_exptl_absorpt_process_details 'Blessing, 1995'
_exptl_crystal_colour light-yellow
_exptl_crystal_density_diffrn 1.344
_exptl_crystal_density_method 'not measured'
_exptl_crystal_description block
_exptl_crystal_F_000 788
_exptl_crystal_size_max 0.45
_exptl_crystal_size_mid 0.36
_exptl_crystal_size_min 0.32
_refine_diff_density_max 0.484
_refine_diff_density_min -0.309
_refine_diff_density_rms 0.060
_refine_ls_extinction_method none
_refine_ls_goodness_of_fit_ref 1.052
_refine_ls_hydrogen_treatment constr
_refine_ls_matrix_type full
_refine_ls_number_parameters 436
_refine_ls_number_reflns 11477
_refine_ls_number_restraints 0
_refine_ls_restrained_S_all 1.052
_refine_ls_R_factor_all 0.0304
_refine_ls_R_factor_gt 0.0253
_refine_ls_shift/su_max 0.004
_refine_ls_shift/su_mean 0.000
_refine_ls_structure_factor_coef Fsqd
_refine_ls_weighting_details 'calc w=1/[\s^2^(Fo^2^)+(0.0336P)^2^+0.9605P] where P=(Fo^2^+2Fc^2^)/3'
_refine_ls_weighting_scheme calc
_refine_ls_wR_factor_gt 0.0659
_refine_ls_wR_factor_ref 0.0685
_reflns_number_gt 10333
_reflns_number_total 11477
_reflns_threshold_expression >2sigma(I)
_cod_data_source_file c5py00303b2.cif
_cod_data_source_block buch62
_cod_depositor_comments 'Adding full bibliography for 1518877--1518881.cif.'
_cod_database_code 1518879

loop_
_symmetry_equiv_pos_as_xyz
'x, y, z'
'-x, -y, -z'

loop_
_atom_site_label
_atom_site_type_symbol
_atom_site_fract_x
_atom_site_fract_y
_atom_site_fract_z
_atom_site_U_iso_or_equiv
_atom_site_adp_type
_atom_site_occupancy
_atom_site_symmetry_multiplicity
_atom_site_calc_flag
_atom_site_refinement_flags
Zr1 Zr 0.441818(11) 0.790131(8) 0.345499(7) 0.01471(3) Uani 1 1 d .
Si1 Si 0.26334(4) 0.60746(2) 0.32389(2) 0.01734(6) Uani 1 1 d .
Cl1 Cl 0.40976(4) 0.95962(2) 0.41055(2) 0.02912(7) Uani 1 1 d .
Cl2 Cl 0.67926(3) 0.76619(2) 0.24838(2) 0.02404(6) Uani 1 1 d .
C1 C 0.31239(12) 0.80807(9) 0.21113(7) 0.01601(19) Uani 1 1 d .
B1 B 0.24124(13) 1.20911(10) 0.15259(8) 0.0150(2) Uani 1 1 d .
N1 N 0.30161(11) 0.73727(8) 0.28399(7) 0.01939(19) Uani 1 1 d .
N2 N 0.38098(10) 0.89428(7) 0.21731(6) 0.01528(17) Uani 1 1 d .
C2 C 0.26461(13) 0.79604(9) 0.13842(8) 0.0191(2) Uani 1 1 d .
H2 H 0.2177 0.7345 0.1356 0.023 Uiso 1 1 calc R
C3 C 0.28783(13) 0.87663(10) 0.07083(8) 0.0193(2) Uani 1 1 d .
H3 H 0.2604 0.8698 0.0192 0.023 Uiso 1 1 calc R
C4 C 0.35168(12) 0.96797(9) 0.07874(7) 0.0171(2) Uani 1 1 d .
H4 H 0.3651 1.0248 0.0334 0.021 Uiso 1 1 calc R
C5 C 0.39566(11) 0.97555(8) 0.15328(7) 0.01443(18) Uani 1 1 d .
C6 C 0.46286(11) 1.07318(8) 0.16262(7) 0.01427(18) Uani 1 1 d .
C7 C 0.40222(11) 1.17894(9) 0.14687(7) 0.01468(19) Uani 1 1 d .
C8 C 0.48104(12) 1.26561(9) 0.14863(7) 0.0172(2) Uani 1 1 d .
H8 H 0.4468 1.3369 0.1340 0.021 Uiso 1 1 calc R
C9 C 0.60708(13) 1.25057(9) 0.17103(8) 0.0192(2) Uani 1 1 d .
H9 H 0.6565 1.3110 0.1730 0.023 Uiso 1 1 calc R
C10 C 0.66053(12) 1.14671(10) 0.19051(8) 0.0196(2) Uani 1 1 d .
H10 H 0.7448 1.1359 0.2081 0.024 Uiso 1 1 calc R
C11 C 0.59015(12) 1.05856(9) 0.18420(8) 0.0177(2) Uani 1 1 d .
H11 H 0.6294 0.9874 0.1947 0.021 Uiso 1 1 calc R
C12 C 0.35010(12) 0.61692(8) 0.41280(7) 0.01606(19) Uani 1 1 d .
C13 C 0.29539(13) 0.69578(9) 0.47775(8) 0.0184(2) Uani 1 1 d .
C14 C 0.40735(15) 0.72316(9) 0.50791(8) 0.0219(2) Uani 1 1 d .
C15 C 0.53254(14) 0.66543(10) 0.46081(8) 0.0221(2) Uani 1 1 d .
C16 C 0.49799(12) 0.59870(9) 0.40398(8) 0.0187(2) Uani 1 1 d .
C17 C 0.14438(15) 0.74124(11) 0.50949(9) 0.0278(3) Uani 1 1 d .
H17A H 0.1362 0.7938 0.5530 0.042 Uiso 1 1 calc R
H17B H 0.0842 0.6825 0.5367 0.042 Uiso 1 1 calc R
H17C H 0.1143 0.7771 0.4595 0.042 Uiso 1 1 calc R
C18 C 0.3950(2) 0.79264(11) 0.58207(9) 0.0336(3) Uani 1 1 d .
H18A H 0.3086 0.8412 0.5907 0.050 Uiso 1 1 calc R
H18B H 0.4769 0.8355 0.5677 0.050 Uiso 1 1 calc R
H18C H 0.3913 0.7466 0.6362 0.050 Uiso 1 1 calc R
C19 C 0.67536(16) 0.66489(13) 0.47514(11) 0.0344(3) Uani 1 1 d .
H19A H 0.6904 0.6019 0.5144 0.052 Uiso 1 1 calc R
H19B H 0.6808 0.7311 0.5020 0.052 Uiso 1 1 calc R
H19C H 0.7482 0.6613 0.4184 0.052 Uiso 1 1 calc R
C20 C 0.60151(14) 0.51777(10) 0.35007(10) 0.0276(3) Uani 1 1 d .
H20A H 0.6648 0.5555 0.2993 0.041 Uiso 1 1 calc R
H20B H 0.5504 0.4678 0.3293 0.041 Uiso 1 1 calc R
H20C H 0.6569 0.4771 0.3864 0.041 Uiso 1 1 calc R
C21 C 0.34930(17) 0.50608(11) 0.24317(10) 0.0301(3) Uani 1 1 d .
H21A H 0.2976 0.5080 0.1990 0.045 Uiso 1 1 calc R
H21B H 0.3488 0.4339 0.2738 0.045 Uiso 1 1 calc R
H21C H 0.4469 0.5227 0.2140 0.045 Uiso 1 1 calc R
C22 C 0.07216(16) 0.58487(13) 0.36314(11) 0.0332(3) Uani 1 1 d .
H22A H 0.0217 0.6411 0.4022 0.050 Uiso 1 1 calc R
H22B H 0.0599 0.5138 0.3954 0.050 Uiso 1 1 calc R
H22C H 0.0342 0.5878 0.3125 0.050 Uiso 1 1 calc R
C23 C 0.13510(11) 1.12990(9) 0.21446(7) 0.01532(19) Uani 1 1 d .
C24 C 0.04631(12) 1.07415(9) 0.18260(7) 0.0169(2) Uani 1 1 d .
C25 C -0.03876(12) 0.99902(9) 0.23851(8) 0.0192(2) Uani 1 1 d .
H25 H -0.0957 0.9599 0.2158 0.023 Uiso 1 1 calc R
C26 C -0.04207(12) 0.98013(9) 0.32690(8) 0.0199(2) Uani 1 1 d .
C27 C 0.04311(12) 1.03756(9) 0.35847(8) 0.0189(2) Uani 1 1 d .
H27 H 0.0411 1.0260 0.4188 0.023 Uiso 1 1 calc R
C28 C 0.13147(12) 1.11165(9) 0.30416(7) 0.01574(19) Uani 1 1 d .
C29 C 0.03940(13) 1.09459(10) 0.08852(8) 0.0218(2) Uani 1 1 d .
H29A H 0.0228 1.0273 0.0675 0.033 Uiso 1 1 calc R
H29B H 0.1288 1.1203 0.0512 0.033 Uiso 1 1 calc R
H29C H -0.0379 1.1494 0.0860 0.033 Uiso 1 1 calc R
C30 C -0.13736(15) 0.90056(12) 0.38640(10) 0.0292(3) Uani 1 1 d .
H30A H -0.1145 0.8880 0.4427 0.044 Uiso 1 1 calc R
H30B H -0.1237 0.8321 0.3584 0.044 Uiso 1 1 calc R
H30C H -0.2359 0.9297 0.3968 0.044 Uiso 1 1 calc R
C31 C 0.21589(13) 1.17545(10) 0.34400(8) 0.0203(2) Uani 1 1 d .
H31A H 0.1764 1.1714 0.4082 0.030 Uiso 1 1 calc R
H31B H 0.2116 1.2511 0.3208 0.030 Uiso 1 1 calc R
H31C H 0.3143 1.1452 0.3288 0.030 Uiso 1 1 calc R
C32 C 0.19133(12) 1.32150(9) 0.11199(7) 0.01603(19) Uani 1 1 d .
C33 C 0.07203(12) 1.38565(9) 0.16071(8) 0.0178(2) Uani 1 1 d .
C34 C 0.04268(13) 1.49177(9) 0.12943(8) 0.0203(2) Uani 1 1 d .
H34 H -0.0349 1.5342 0.1640 0.024 Uiso 1 1 calc R
C35 C 0.12267(13) 1.53734(10) 0.04986(8) 0.0212(2) Uani 1 1 d .
C36 C 0.23336(14) 1.47306(10) -0.00033(8) 0.0232(2) Uani 1 1 d .
H36 H 0.2868 1.5017 -0.0562 0.028 Uiso 1 1 calc R
C37 C 0.26865(13) 1.36726(10) 0.02886(8) 0.0198(2) Uani 1 1 d .
C38 C -0.02928(14) 1.34626(11) 0.24622(9) 0.0264(3) Uani 1 1 d .
H38A H -0.1020 1.4044 0.2678 0.040 Uiso 1 1 calc R
H38B H 0.0223 1.3247 0.2900 0.040 Uiso 1 1 calc R
H38C H -0.0739 1.2841 0.2363 0.040 Uiso 1 1 calc R
C39 C 0.08489(16) 1.65077(10) 0.01767(10) 0.0270(3) Uani 1 1 d .
H39A H 0.0338 1.6487 -0.0263 0.040 Uiso 1 1 calc R
H39B H 0.1712 1.6876 -0.0091 0.040 Uiso 1 1 calc R
H39C H 0.0250 1.6900 0.0674 0.040 Uiso 1 1 calc R
C40 C 0.38703(16) 1.30441(12) -0.03415(9) 0.0301(3) Uani 1 1 d .
H40A H 0.3737 1.3143 -0.0932 0.045 Uiso 1 1 calc R
H40B H 0.3868 1.2275 -0.0143 0.045 Uiso 1 1 calc R
H40C H 0.4774 1.3306 -0.0359 0.045 Uiso 1 1 calc R

loop_
_atom_site_aniso_label
_atom_site_aniso_U_11
_atom_site_aniso_U_22
_atom_site_aniso_U_33
_atom_site_aniso_U_23
_atom_site_aniso_U_13
_atom_site_aniso_U_12
Zr1 0.01883(5) 0.01065(5) 0.01604(5) 0.00100(3) -0.00712(4) -0.00298(3)
Si1 0.02098(15) 0.01251(13) 0.01951(15) -0.00082(11) -0.00623(12) -0.00466(11)
Cl1 0.0538(2) 0.01316(12) 0.02492(14) -0.00191(10) -0.01813(14) -0.00273(12)
Cl2 0.02117(13) 0.02252(13) 0.02542(14) 0.00435(10) -0.00411(11) -0.00108(10)
C1 0.0174(5) 0.0132(4) 0.0184(5) -0.0015(4) -0.0065(4) -0.0009(4)
B1 0.0165(5) 0.0144(5) 0.0144(5) -0.0010(4) -0.0055(4) 0.0005(4)
N1 0.0266(5) 0.0143(4) 0.0207(5) 0.0019(3) -0.0117(4) -0.0059(4)
N2 0.0175(4) 0.0125(4) 0.0168(4) -0.0003(3) -0.0067(3) -0.0009(3)
C2 0.0228(5) 0.0173(5) 0.0200(5) -0.0031(4) -0.0092(4) -0.0030(4)
C3 0.0228(5) 0.0204(5) 0.0170(5) -0.0035(4) -0.0087(4) -0.0006(4)
C4 0.0186(5) 0.0170(5) 0.0154(5) -0.0007(4) -0.0050(4) 0.0004(4)
C5 0.0135(4) 0.0130(4) 0.0159(5) -0.0007(3) -0.0035(4) 0.0007(3)
C6 0.0151(5) 0.0130(4) 0.0138(4) 0.0006(3) -0.0034(4) -0.0010(3)
C7 0.0154(5) 0.0136(4) 0.0142(4) 0.0004(3) -0.0036(4) -0.0005(3)
C8 0.0189(5) 0.0137(4) 0.0178(5) 0.0000(4) -0.0040(4) -0.0010(4)
C9 0.0191(5) 0.0168(5) 0.0220(5) -0.0008(4) -0.0054(4) -0.0048(4)
C10 0.0161(5) 0.0209(5) 0.0223(5) 0.0001(4) -0.0066(4) -0.0019(4)
C11 0.0164(5) 0.0161(5) 0.0201(5) 0.0014(4) -0.0056(4) 0.0002(4)
C12 0.0195(5) 0.0114(4) 0.0165(5) 0.0011(4) -0.0040(4) -0.0029(4)
C13 0.0236(5) 0.0145(5) 0.0159(5) 0.0005(4) -0.0042(4) -0.0022(4)
C14 0.0348(7) 0.0152(5) 0.0183(5) 0.0036(4) -0.0114(5) -0.0067(4)
C15 0.0261(6) 0.0185(5) 0.0245(6) 0.0082(4) -0.0131(5) -0.0068(4)
C16 0.0199(5) 0.0131(4) 0.0220(5) 0.0039(4) -0.0059(4) -0.0013(4)
C17 0.0268(6) 0.0274(6) 0.0242(6) -0.0049(5) -0.0004(5) 0.0034(5)
C18 0.0612(10) 0.0234(6) 0.0221(6) -0.0007(5) -0.0192(6) -0.0096(6)
C19 0.0327(7) 0.0333(7) 0.0440(8) 0.0174(6) -0.0245(7) -0.0134(6)
C20 0.0243(6) 0.0194(5) 0.0334(7) 0.0026(5) -0.0030(5) 0.0041(4)
C21 0.0417(8) 0.0219(6) 0.0290(7) -0.0098(5) -0.0117(6) -0.0008(5)
C22 0.0261(7) 0.0388(8) 0.0370(8) -0.0005(6) -0.0098(6) -0.0130(6)
C23 0.0144(5) 0.0147(4) 0.0160(5) -0.0001(4) -0.0040(4) 0.0011(4)
C24 0.0153(5) 0.0175(5) 0.0178(5) -0.0006(4) -0.0058(4) 0.0014(4)
C25 0.0168(5) 0.0185(5) 0.0234(5) -0.0009(4) -0.0073(4) -0.0019(4)
C26 0.0174(5) 0.0180(5) 0.0221(5) 0.0017(4) -0.0031(4) -0.0016(4)
C27 0.0202(5) 0.0191(5) 0.0158(5) 0.0004(4) -0.0036(4) -0.0002(4)
C28 0.0160(5) 0.0150(4) 0.0158(5) -0.0016(4) -0.0045(4) 0.0011(4)
C29 0.0227(5) 0.0249(6) 0.0205(5) 0.0008(4) -0.0111(4) -0.0023(4)
C30 0.0279(6) 0.0294(6) 0.0289(7) 0.0073(5) -0.0055(5) -0.0117(5)
C31 0.0229(5) 0.0218(5) 0.0174(5) -0.0020(4) -0.0070(4) -0.0030(4)
C32 0.0166(5) 0.0152(5) 0.0168(5) 0.0004(4) -0.0068(4) 0.0002(4)
C33 0.0175(5) 0.0171(5) 0.0193(5) -0.0001(4) -0.0071(4) 0.0009(4)
C34 0.0213(5) 0.0168(5) 0.0248(6) -0.0022(4) -0.0110(4) 0.0023(4)
C35 0.0253(6) 0.0166(5) 0.0261(6) 0.0024(4) -0.0156(5) -0.0017(4)
C36 0.0260(6) 0.0214(5) 0.0220(6) 0.0063(4) -0.0086(5) -0.0030(4)
C37 0.0208(5) 0.0199(5) 0.0182(5) 0.0021(4) -0.0062(4) 0.0001(4)
C38 0.0231(6) 0.0227(6) 0.0256(6) 0.0016(5) 0.0011(5) 0.0065(4)
C39 0.0363(7) 0.0166(5) 0.0334(7) 0.0041(5) -0.0203(6) -0.0019(5)
C40 0.0329(7) 0.0316(7) 0.0182(6) 0.0027(5) -0.0004(5) 0.0069(5)

loop_
_atom_type_symbol
_atom_type_description
_atom_type_scat_dispersion_real
_atom_type_scat_dispersion_imag
_atom_type_scat_source
C C 0.0033 0.0016 'International Tables Vol C Tables 4.2.6.8 and 6.1.1.4'
H H 0.0000 0.0000 'International Tables Vol C Tables 4.2.6.8 and 6.1.1.4'
B B 0.0013 0.0007 'International Tables Vol C Tables 4.2.6.8 and 6.1.1.4'
N N 0.0061 0.0033 'International Tables Vol C Tables 4.2.6.8 and 6.1.1.4'
Si Si 0.0817 0.0704 'International Tables Vol C Tables 4.2.6.8 and 6.1.1.4'
Cl Cl 0.1484 0.1585 'International Tables Vol C Tables 4.2.6.8 and 6.1.1.4'
Zr Zr -2.9673 0.5597 'International Tables Vol C Tables 4.2.6.8 and 6.1.1.4'

loop_
_geom_angle_atom_site_label_1
_geom_angle_atom_site_label_2
_geom_angle_atom_site_label_3
_geom_angle
N1 Zr1 Cl1 124.37(3)
N1 Zr1 Cl2 108.44(3)
Cl1 Zr1 Cl2 109.597(13)
N1 Zr1 C13 83.79(4)
Cl1 Zr1 C13 94.35(3)
Cl2 Zr1 C13 137.27(3)
N1 Zr1 C12 67.35(4)
Cl1 Zr1 C12 128.59(3)
Cl2 Zr1 C12 111.96(3)
C13 Zr1 C12 34.28(4)
N1 Zr1 N2 57.42(3)
Cl1 Zr1 N2 86.51(2)
Cl2 Zr1 N2 86.10(2)
C13 Zr1 N2 131.51(4)
C12 Zr1 N2 124.76(3)
N1 Zr1 C16 91.75(4)
Cl1 Zr1 C16 131.41(3)
Cl2 Zr1 C16 83.40(3)
C13 Zr1 C16 54.82(4)
C12 Zr1 C16 33.22(4)
N2 Zr1 C16 141.96(4)
N1 Zr1 C14 116.14(4)
Cl1 Zr1 C14 79.89(3)
Cl2 Zr1 C14 116.41(3)
C13 Zr1 C14 32.67(4)
C12 Zr1 C14 55.16(4)
N2 Zr1 C14 156.54(4)
C16 Zr1 C14 53.56(4)
N1 Zr1 C15 121.19(4)
Cl1 Zr1 C15 100.21(3)
Cl2 Zr1 C15 86.52(3)
C13 Zr1 C15 53.91(4)
C12 Zr1 C15 54.60(4)
N2 Zr1 C15 171.36(4)
C16 Zr1 C15 32.15(4)
C14 Zr1 C15 31.86(4)
N1 Zr1 C1 28.63(3)
Cl1 Zr1 C1 109.65(2)
Cl2 Zr1 C1 94.81(3)
C13 Zr1 C1 110.14(4)
C12 Zr1 C1 95.70(4)
N2 Zr1 C1 29.24(3)
C16 Zr1 C1 115.77(4)
C14 Zr1 C1 142.71(4)
C15 Zr1 C1 147.62(4)
N1 Zr1 Si1 31.14(3)
Cl1 Zr1 Si1 139.795(13)
Cl2 Zr1 Si1 109.756(11)
C13 Zr1 Si1 60.92(3)
C12 Zr1 Si1 36.76(3)
N2 Zr1 Si1 88.22(2)
C16 Zr1 Si1 61.66(3)
C14 Zr1 Si1 89.94(3)
C15 Zr1 Si1 90.05(3)
C1 Zr1 Si1 59.02(2)
N1 Si1 C21 112.90(6)
N1 Si1 C22 115.42(6)
C21 Si1 C22 107.16(7)
N1 Si1 C12 90.15(5)
C21 Si1 C12 115.48(6)
C22 Si1 C12 115.33(6)
N1 Si1 Zr1 39.38(3)
C21 Si1 Zr1 118.26(5)
C22 Si1 Zr1 133.87(5)
C12 Si1 Zr1 51.59(3)
N2 C1 N1 110.20(10)
N2 C1 C2 122.89(10)
N1 C1 C2 126.90(10)
N2 C1 Zr1 63.86(6)
N1 C1 Zr1 47.50(5)
C2 C1 Zr1 167.55(8)
C23 B1 C32 122.79(10)
C23 B1 C7 115.49(9)
C32 B1 C7 120.88(10)
C1 N1 Si1 142.52(9)
C1 N1 Zr1 103.87(7)
Si1 N1 Zr1 109.48(5)
C5 N2 C1 118.75(10)
C5 N2 Zr1 153.37(8)
C1 N2 Zr1 86.90(6)
C3 C2 C1 117.76(11)
C3 C2 H2 121.1
C1 C2 H2 121.1
C2 C3 C4 119.64(11)
C2 C3 H3 120.2
C4 C3 H3 120.2
C5 C4 C3 119.75(10)
C5 C4 H4 120.1
C3 C4 H4 120.1
N2 C5 C4 120.99(10)
N2 C5 C6 118.88(10)
C4 C5 C6 120.12(10)
C11 C6 C7 120.44(10)
C11 C6 C5 118.29(9)
C7 C6 C5 121.23(10)
C8 C7 C6 116.81(10)
C8 C7 B1 116.01(9)
C6 C7 B1 125.12(10)
C9 C8 C7 122.33(10)
C9 C8 H8 118.8
C7 C8 H8 118.8
C10 C9 C8 119.64(11)
C10 C9 H9 120.2
C8 C9 H9 120.2
C9 C10 C11 119.70(11)
C9 C10 H10 120.1
C11 C10 H10 120.1
C10 C11 C6 120.88(10)
C10 C11 H11 119.6
C6 C11 H11 119.6
C16 C12 C13 106.15(10)
C16 C12 Si1 125.92(9)
C13 C12 Si1 120.47(8)
C16 C12 Zr1 76.65(6)
C13 C12 Zr1 72.73(6)
Si1 C12 Zr1 91.66(4)
C14 C13 C12 108.86(11)
C14 C13 C17 125.00(11)
C12 C13 C17 126.14(11)
C14 C13 Zr1 78.20(7)
C12 C13 Zr1 72.99(6)
C17 C13 Zr1 115.79(8)
C15 C14 C13 107.73(11)
C15 C14 C18 125.47(13)
C13 C14 C18 126.58(13)
C15 C14 Zr1 74.74(7)
C13 C14 Zr1 69.14(6)
C18 C14 Zr1 125.84(8)
C14 C15 C16 108.57(11)
C14 C15 C19 126.01(13)
C16 C15 C19 125.10(13)
C14 C15 Zr1 73.39(7)
C16 C15 Zr1 72.15(6)
C19 C15 Zr1 125.48(8)
C15 C16 C12 108.64(11)
C15 C16 C20 123.77(11)
C12 C16 C20 127.45(11)
C15 C16 Zr1 75.70(6)
C12 C16 Zr1 70.14(6)
C20 C16 Zr1 123.73(8)
C13 C17 H17A 109.5
C13 C17 H17B 109.5
H17A C17 H17B 109.5
C13 C17 H17C 109.5
H17A C17 H17C 109.5
H17B C17 H17C 109.5
C14 C18 H18A 109.5
C14 C18 H18B 109.5
H18A C18 H18B 109.5
C14 C18 H18C 109.5
H18A C18 H18C 109.5
H18B C18 H18C 109.5
C15 C19 H19A 109.5
C15 C19 H19B 109.5
H19A C19 H19B 109.5
C15 C19 H19C 109.5
H19A C19 H19C 109.5
H19B C19 H19C 109.5
C16 C20 H20A 109.5
C16 C20 H20B 109.5
H20A C20 H20B 109.5
C16 C20 H20C 109.5
H20A C20 H20C 109.5
H20B C20 H20C 109.5
Si1 C21 H21A 109.5
Si1 C21 H21B 109.5
H21A C21 H21B 109.5
Si1 C21 H21C 109.5
H21A C21 H21C 109.5
H21B C21 H21C 109.5
Si1 C22 H22A 109.5
Si1 C22 H22B 109.5
H22A C22 H22B 109.5
Si1 C22 H22C 109.5
H22A C22 H22C 109.5
H22B C22 H22C 109.5
C24 C23 C28 118.77(10)
C24 C23 B1 121.99(10)
C28 C23 B1 119.21(10)
C25 C24 C23 119.91(10)
C25 C24 C29 118.74(11)
C23 C24 C29 121.35(10)
C26 C25 C24 121.53(11)
C26 C25 H25 119.2
C24 C25 H25 119.2
C27 C26 C25 118.22(11)
C27 C26 C30 121.26(11)
C25 C26 C30 120.51(12)
C26 C27 C28 121.83(11)
C26 C27 H27 119.1
C28 C27 H27 119.1
C27 C28 C23 119.69(11)
C27 C28 C31 118.97(10)
C23 C28 C31 121.25(10)
C24 C29 H29A 109.5
C24 C29 H29B 109.5
H29A C29 H29B 109.5
C24 C29 H29C 109.5
H29A C29 H29C 109.5
H29B C29 H29C 109.5
C26 C30 H30A 109.5
C26 C30 H30B 109.5
H30A C30 H30B 109.5
C26 C30 H30C 109.5
H30A C30 H30C 109.5
H30B C30 H30C 109.5
C28 C31 H31A 109.5
C28 C31 H31B 109.5
H31A C31 H31B 109.5
C28 C31 H31C 109.5
H31A C31 H31C 109.5
H31B C31 H31C 109.5
C37 C32 C33 116.94(10)
C37 C32 B1 121.86(10)
C33 C32 B1 121.02(10)
C34 C33 C32 119.99(11)
C34 C33 C38 115.98(11)
C32 C33 C38 124.03(10)
C35 C34 C33 122.46(11)
C35 C34 H34 118.8
C33 C34 H34 118.8
C36 C35 C34 117.73(11)
C36 C35 C39 121.56(12)
C34 C35 C39 120.63(12)
C35 C36 C37 121.94(11)
C35 C36 H36 119.0
C37 C36 H36 119.0
C36 C37 C32 120.74(11)
C36 C37 C40 116.47(11)
C32 C37 C40 122.72(10)
C33 C38 H38A 109.5
C33 C38 H38B 109.5
H38A C38 H38B 109.5
C33 C38 H38C 109.5
H38A C38 H38C 109.5
H38B C38 H38C 109.5
C35 C39 H39A 109.5
C35 C39 H39B 109.5
H39A C39 H39B 109.5
C35 C39 H39C 109.5
H39A C39 H39C 109.5
H39B C39 H39C 109.5
C37 C40 H40A 109.5
C37 C40 H40B 109.5
H40A C40 H40B 109.5
C37 C40 H40C 109.5
H40A C40 H40C 109.5
H40B C40 H40C 109.5

loop_
_geom_bond_atom_site_label_1
_geom_bond_atom_site_label_2
_geom_bond_distance
Zr1 N1 2.1085(10)
Zr1 Cl1 2.3960(3)
Zr1 Cl2 2.4219(4)
Zr1 C13 2.4526(11)
Zr1 C12 2.4560(11)
Zr1 N2 2.4961(9)
Zr1 C16 2.5407(11)
Zr1 C14 2.5692(12)
Zr1 C15 2.5866(12)
Zr1 C1 2.7765(11)
Zr1 Si1 3.1332(4)
Si1 N1 1.7187(10)
Si1 C21 1.8529(14)
Si1 C22 1.8618(15)
Si1 C12 1.8757(12)
C1 N2 1.3583(14)
C1 N1 1.3703(14)
C1 C2 1.3974(16)
B1 C23 1.5747(17)
B1 C32 1.5769(16)
B1 C7 1.5822(16)
N2 C5 1.3509(13)
C2 C3 1.3815(16)
C2 H2 0.9500
C3 C4 1.3941(16)
C3 H3 0.9500
C4 C5 1.3917(15)
C4 H4 0.9500
C5 C6 1.4886(15)
C6 C11 1.3935(15)
C6 C7 1.4212(14)
C7 C8 1.4072(15)
C8 C9 1.3880(16)
C8 H8 0.9500
C9 C10 1.3879(16)
C9 H9 0.9500
C10 C11 1.3904(16)
C10 H10 0.9500
C11 H11 0.9500
C12 C16 1.4306(16)
C12 C13 1.4464(16)
C13 C14 1.4166(17)
C13 C17 1.5048(18)
C14 C15 1.4153(19)
C14 C18 1.5009(18)
C15 C16 1.4204(18)
C15 C19 1.5004(18)
C16 C20 1.5006(17)
C17 H17A 0.9800
C17 H17B 0.9800
C17 H17C 0.9800
C18 H18A 0.9800
C18 H18B 0.9800
C18 H18C 0.9800
C19 H19A 0.9800
C19 H19B 0.9800
C19 H19C 0.9800
C20 H20A 0.9800
C20 H20B 0.9800
C20 H20C 0.9800
C21 H21A 0.9800
C21 H21B 0.9800
C21 H21C 0.9800
C22 H22A 0.9800
C22 H22B 0.9800
C22 H22C 0.9800
C23 C24 1.4064(16)
C23 C28 1.4122(15)
C24 C25 1.3956(16)
C24 C29 1.5124(16)
C25 C26 1.3930(17)
C25 H25 0.9500
C26 C27 1.3886(17)
C26 C30 1.5060(17)
C27 C28 1.3938(16)
C27 H27 0.9500
C28 C31 1.5126(16)
C29 H29A 0.9800
C29 H29B 0.9800
C29 H29C 0.9800
C30 H30A 0.9800
C30 H30B 0.9800
C30 H30C 0.9800
C31 H31A 0.9800
C31 H31B 0.9800
C31 H31C 0.9800
C32 C37 1.4197(16)
C32 C33 1.4264(16)
C33 C34 1.3986(15)
C33 C38 1.5098(17)
C34 C35 1.3869(18)
C34 H34 0.9500
C35 C36 1.3857(18)
C35 C39 1.5033(16)
C36 C37 1.3981(16)
C36 H36 0.9500
C37 C40 1.5093(18)
C38 H38A 0.9800
C38 H38B 0.9800
C38 H38C 0.9800
C39 H39A 0.9800
C39 H39B 0.9800
C39 H39C 0.9800
C40 H40A 0.9800
C40 H40B 0.9800
C40 H40C 0.9800

loop_
_geom_torsion_atom_site_label_1
_geom_torsion_atom_site_label_2
_geom_torsion_atom_site_label_3
_geom_torsion_atom_site_label_4
_geom_torsion
Cl1 Zr1 Si1 N1 74.50(6)
Cl2 Zr1 Si1 N1 -93.18(6)
C13 Zr1 Si1 N1 132.92(7)
C12 Zr1 Si1 N1 166.26(8)
N2 Zr1 Si1 N1 -7.97(6)
C16 Zr1 Si1 N1 -163.76(7)
C14 Zr1 Si1 N1 148.64(7)
C15 Zr1 Si1 N1 -179.50(7)
C1 Zr1 Si1 N1 -9.60(6)
N1 Zr1 Si1 C21 92.37(8)
Cl1 Zr1 Si1 C21 166.87(5)
Cl2 Zr1 Si1 C21 -0.81(6)
C13 Zr1 Si1 C21 -134.71(6)
C12 Zr1 Si1 C21 -101.37(7)
N2 Zr1 Si1 C21 84.40(6)
C16 Zr1 Si1 C21 -71.39(6)
C14 Zr1 Si1 C21 -118.99(6)
C15 Zr1 Si1 C21 -87.13(6)
C1 Zr1 Si1 C21 82.78(6)
N1 Zr1 Si1 C22 -76.54(9)
Cl1 Zr1 Si1 C22 -2.03(8)
Cl2 Zr1 Si1 C22 -169.72(7)
C13 Zr1 Si1 C22 56.39(8)
C12 Zr1 Si1 C22 89.72(8)
N2 Zr1 Si1 C22 -84.51(8)
C16 Zr1 Si1 C22 119.70(8)
C14 Zr1 Si1 C22 72.10(8)
C15 Zr1 Si1 C22 103.96(8)
C1 Zr1 Si1 C22 -86.13(8)
N1 Zr1 Si1 C12 -166.26(8)
Cl1 Zr1 Si1 C12 -91.76(5)
Cl2 Zr1 Si1 C12 100.56(5)
C13 Zr1 Si1 C12 -33.34(5)
N2 Zr1 Si1 C12 -174.23(5)
C16 Zr1 Si1 C12 29.98(5)
C14 Zr1 Si1 C12 -17.62(5)
C15 Zr1 Si1 C12 14.24(5)
C1 Zr1 Si1 C12 -175.85(5)
N1 Zr1 C1 N2 166.31(11)
Cl1 Zr1 C1 N2 39.66(7)
Cl2 Zr1 C1 N2 -73.14(6)
C13 Zr1 C1 N2 142.17(6)
C12 Zr1 C1 N2 174.18(7)
C16 Zr1 C1 N2 -158.12(6)
C14 Zr1 C1 N2 138.93(7)
C15 Zr1 C1 N2 -164.22(7)
Si1 Zr1 C1 N2 176.67(7)
Cl1 Zr1 C1 N1 -126.65(7)
Cl2 Zr1 C1 N1 120.55(8)
C13 Zr1 C1 N1 -24.14(8)
C12 Zr1 C1 N1 7.87(8)
N2 Zr1 C1 N1 -166.31(11)
C16 Zr1 C1 N1 35.57(9)
C14 Zr1 C1 N1 -27.38(10)
C15 Zr1 C1 N1 29.47(11)
Si1 Zr1 C1 N1 10.36(7)
N1 Zr1 C1 C2 -68.1(4)
Cl1 Zr1 C1 C2 165.3(4)
Cl2 Zr1 C1 C2 52.5(4)
C13 Zr1 C1 C2 -92.2(4)
C12 Zr1 C1 C2 -60.2(4)
N2 Zr1 C1 C2 125.6(4)
C16 Zr1 C1 C2 -32.5(4)
C14 Zr1 C1 C2 -95.4(4)
C15 Zr1 C1 C2 -38.6(4)
Si1 Zr1 C1 C2 -57.7(4)
N2 C1 N1 Si1 -165.56(11)
C2 C1 N1 Si1 13.1(2)
Zr1 C1 N1 Si1 -152.47(17)
N2 C1 N1 Zr1 -13.09(11)
C2 C1 N1 Zr1 165.52(10)
C21 Si1 N1 C1 44.40(17)
C22 Si1 N1 C1 -79.34(16)
C12 Si1 N1 C1 162.31(15)
Zr1 Si1 N1 C1 151.58(18)
C21 Si1 N1 Zr1 -107.18(7)
C22 Si1 N1 Zr1 129.08(7)
C12 Si1 N1 Zr1 10.73(6)
Cl1 Zr1 N1 C1 66.26(8)
Cl2 Zr1 N1 C1 -64.76(8)
C13 Zr1 N1 C1 157.28(8)
C12 Zr1 N1 C1 -171.51(9)
N2 Zr1 N1 C1 7.89(7)
C16 Zr1 N1 C1 -148.39(8)
C14 Zr1 N1 C1 161.92(7)
C15 Zr1 N1 C1 -162.06(7)
Si1 Zr1 N1 C1 -162.65(11)
Cl1 Zr1 N1 Si1 -131.10(4)
Cl2 Zr1 N1 Si1 97.88(5)
C13 Zr1 N1 Si1 -40.07(6)
C12 Zr1 N1 Si1 -8.86(5)
N2 Zr1 N1 Si1 170.53(7)
C16 Zr1 N1 Si1 14.25(6)
C14 Zr1 N1 Si1 -35.43(7)
C15 Zr1 N1 Si1 0.58(8)
C1 Zr1 N1 Si1 162.65(11)
N1 C1 N2 C5 -176.81(10)
C2 C1 N2 C5 4.51(17)
Zr1 C1 N2 C5 172.47(11)
N1 C1 N2 Zr1 10.72(9)
C2 C1 N2 Zr1 -167.96(11)
N1 Zr1 N2 C5 -172.89(18)
Cl1 Zr1 N2 C5 51.87(17)
Cl2 Zr1 N2 C5 -58.07(17)
C13 Zr1 N2 C5 144.59(16)
C12 Zr1 N2 C5 -172.21(16)
C16 Zr1 N2 C5 -132.16(16)
C14 Zr1 N2 C5 106.26(18)
C15 Zr1 N2 C5 -89.4(3)
C1 Zr1 N2 C5 -165.2(2)
Si1 Zr1 N2 C5 -168.01(17)
N1 Zr1 N2 C1 -7.73(6)
Cl1 Zr1 N2 C1 -142.98(6)
Cl2 Zr1 N2 C1 107.09(6)
C13 Zr1 N2 C1 -50.25(8)
C12 Zr1 N2 C1 -7.05(8)
C16 Zr1 N2 C1 32.99(9)
C14 Zr1 N2 C1 -88.58(10)
C15 Zr1 N2 C1 75.7(2)
Si1 Zr1 N2 C1 -2.85(6)
N2 C1 C2 C3 -0.64(18)
N1 C1 C2 C3 -179.08(12)
Zr1 C1 C2 C3 -120.3(4)
C1 C2 C3 C4 -2.67(18)
C2 C3 C4 C5 2.12(17)
C1 N2 C5 C4 -5.05(16)
Zr1 N2 C5 C4 157.99(13)
C1 N2 C5 C6 176.26(10)
Zr1 N2 C5 C6 -20.7(2)
C3 C4 C5 N2 1.82(17)
C3 C4 C5 C6 -179.50(10)
N2 C5 C6 C11 48.87(15)
C4 C5 C6 C11 -129.83(11)
N2 C5 C6 C7 -133.41(11)
C4 C5 C6 C7 47.88(15)
C11 C6 C7 C8 3.97(16)
C5 C6 C7 C8 -173.69(10)
C11 C6 C7 B1 -159.01(11)
C5 C6 C7 B1 23.32(16)
C23 B1 C7 C8 -137.81(10)
C32 B1 C7 C8 32.01(15)
C23 B1 C7 C6 25.29(16)
C32 B1 C7 C6 -164.89(10)
C6 C7 C8 C9 -4.71(17)
B1 C7 C8 C9 159.84(11)
C7 C8 C9 C10 1.60(18)
C8 C9 C10 C11 2.40(18)
C9 C10 C11 C6 -3.08(18)
C7 C6 C11 C10 -0.20(17)
C5 C6 C11 C10 177.53(10)
N1 Si1 C12 C16 -83.34(10)
C21 Si1 C12 C16 32.27(12)
C22 Si1 C12 C16 158.23(10)
Zr1 Si1 C12 C16 -74.67(9)
N1 Si1 C12 C13 62.21(9)
C21 Si1 C12 C13 177.82(9)
C22 Si1 C12 C13 -56.21(11)
Zr1 Si1 C12 C13 70.88(8)
N1 Si1 C12 Zr1 -8.67(5)
C21 Si1 C12 Zr1 106.94(6)
C22 Si1 C12 Zr1 -127.10(6)
N1 Zr1 C12 C16 134.26(8)
Cl1 Zr1 C12 C16 -109.03(7)
Cl2 Zr1 C12 C16 32.65(7)
C13 Zr1 C12 C16 -111.91(10)
N2 Zr1 C12 C16 133.64(7)
C14 Zr1 C12 C16 -75.04(8)
C15 Zr1 C12 C16 -35.83(7)
C1 Zr1 C12 C16 130.18(7)
Si1 Zr1 C12 C16 126.61(9)
N1 Zr1 C12 C13 -113.84(8)
Cl1 Zr1 C12 C13 2.88(8)
Cl2 Zr1 C12 C13 144.55(6)
N2 Zr1 C12 C13 -114.46(7)
C16 Zr1 C12 C13 111.91(10)
C14 Zr1 C12 C13 36.87(7)
C15 Zr1 C12 C13 76.08(7)
C1 Zr1 C12 C13 -117.91(7)
Si1 Zr1 C12 C13 -121.49(8)
N1 Zr1 C12 Si1 7.65(4)
Cl1 Zr1 C12 Si1 124.36(3)
Cl2 Zr1 C12 Si1 -93.96(4)
C13 Zr1 C12 Si1 121.49(8)
N2 Zr1 C12 Si1 7.03(6)
C16 Zr1 C12 Si1 -126.61(9)
C14 Zr1 C12 Si1 158.36(7)
C15 Zr1 C12 Si1 -162.43(7)
C1 Zr1 C12 Si1 3.57(5)
C16 C12 C13 C14 -0.69(12)
Si1 C12 C13 C14 -152.20(8)
Zr1 C12 C13 C14 -70.70(8)
C16 C12 C13 C17 179.89(11)
Si1 C12 C13 C17 28.37(15)
Zr1 C12 C13 C17 109.88(11)
C16 C12 C13 Zr1 70.01(7)
Si1 C12 C13 Zr1 -81.50(7)
N1 Zr1 C13 C14 172.27(7)
Cl1 Zr1 C13 C14 -63.59(7)
Cl2 Zr1 C13 C14 61.72(8)
C12 Zr1 C13 C14 114.16(10)
N2 Zr1 C13 C14 -152.78(7)
C16 Zr1 C13 C14 75.70(8)
C15 Zr1 C13 C14 35.88(7)
C1 Zr1 C13 C14 -176.36(7)
Si1 Zr1 C13 C14 149.88(8)
N1 Zr1 C13 C12 58.12(7)
Cl1 Zr1 C13 C12 -177.74(6)
Cl2 Zr1 C13 C12 -52.44(8)
N2 Zr1 C13 C12 93.07(7)
C16 Zr1 C13 C12 -38.45(6)
C14 Zr1 C13 C12 -114.16(10)
C15 Zr1 C13 C12 -78.28(7)
C1 Zr1 C13 C12 69.48(7)
Si1 Zr1 C13 C12 35.73(6)
N1 Zr1 C13 C17 -64.37(9)
Cl1 Zr1 C13 C17 59.77(9)
Cl2 Zr1 C13 C17 -174.92(7)
C12 Zr1 C13 C17 -122.48(12)
N2 Zr1 C13 C17 -29.42(11)
C16 Zr1 C13 C17 -160.94(11)
C14 Zr1 C13 C17 123.36(12)
C15 Zr1 C13 C17 159.24(11)
C1 Zr1 C13 C17 -53.00(10)
Si1 Zr1 C13 C17 -86.76(9)
C12 C13 C14 C15 1.90(13)
C17 C13 C14 C15 -178.67(11)
Zr1 C13 C14 C15 -65.32(8)
C12 C13 C14 C18 -172.95(11)
C17 C13 C14 C18 6.48(19)
Zr1 C13 C14 C18 119.83(12)
C12 C13 C14 Zr1 67.22(8)
C17 C13 C14 Zr1 -113.35(12)
N1 Zr1 C14 C15 107.66(7)
Cl1 Zr1 C14 C15 -128.90(7)
Cl2 Zr1 C14 C15 -21.93(8)
C13 Zr1 C14 C15 116.22(10)
C12 Zr1 C14 C15 77.46(7)
N2 Zr1 C14 C15 175.58(8)
C16 Zr1 C14 C15 36.32(7)
C1 Zr1 C14 C15 121.86(8)
Si1 Zr1 C14 C15 90.21(7)
N1 Zr1 C14 C13 -8.56(8)
Cl1 Zr1 C14 C13 114.89(7)
Cl2 Zr1 C14 C13 -138.15(6)
C12 Zr1 C14 C13 -38.76(7)
N2 Zr1 C14 C13 59.37(12)
C16 Zr1 C14 C13 -79.90(7)
C15 Zr1 C14 C13 -116.22(10)
C1 Zr1 C14 C13 5.65(10)
Si1 Zr1 C14 C13 -26.01(7)
N1 Zr1 C14 C18 -129.32(12)
Cl1 Zr1 C14 C18 -5.87(12)
Cl2 Zr1 C14 C18 101.10(12)
C13 Zr1 C14 C18 -120.76(16)
C12 Zr1 C14 C18 -159.52(14)
N2 Zr1 C14 C18 -61.39(17)
C16 Zr1 C14 C18 159.34(14)
C15 Zr1 C14 C18 123.03(16)
C1 Zr1 C14 C18 -115.11(12)
Si1 Zr1 C14 C18 -146.77(12)
C13 C14 C15 C16 -2.39(13)
C18 C14 C15 C16 172.53(11)
Zr1 C14 C15 C16 -64.04(8)
C13 C14 C15 C19 -176.20(11)
C18 C14 C15 C19 -1.28(19)
Zr1 C14 C15 C19 122.14(12)
C13 C14 C15 Zr1 61.66(8)
C18 C14 C15 Zr1 -123.42(12)
N1 Zr1 C15 C14 -90.09(8)
Cl1 Zr1 C15 C14 51.12(7)
Cl2 Zr1 C15 C14 160.42(7)
C13 Zr1 C15 C14 -36.81(7)
C12 Zr1 C15 C14 -79.38(8)
N2 Zr1 C15 C14 -168.2(2)
C16 Zr1 C15 C14 -116.44(10)
C1 Zr1 C15 C14 -106.09(9)
Si1 Zr1 C15 C14 -89.79(7)
N1 Zr1 C15 C16 26.35(9)
Cl1 Zr1 C15 C16 167.56(7)
Cl2 Zr1 C15 C16 -83.14(7)
C13 Zr1 C15 C16 79.63(8)
C12 Zr1 C15 C16 37.06(7)
N2 Zr1 C15 C16 -51.8(3)
C14 Zr1 C15 C16 116.44(10)
C1 Zr1 C15 C16 10.35(12)
Si1 Zr1 C15 C16 26.65(7)
N1 Zr1 C15 C19 147.17(12)
Cl1 Zr1 C15 C19 -71.61(13)
Cl2 Zr1 C15 C19 37.68(12)
C13 Zr1 C15 C19 -159.55(14)
C12 Zr1 C15 C19 157.88(14)
N2 Zr1 C15 C19 69.0(3)
C16 Zr1 C15 C19 120.82(16)
C14 Zr1 C15 C19 -122.74(16)
C1 Zr1 C15 C19 131.18(12)
Si1 Zr1 C15 C19 147.47(12)
C14 C15 C16 C12 1.98(13)
C19 C15 C16 C12 175.86(11)
Zr1 C15 C16 C12 -62.87(8)
C14 C15 C16 C20 -173.89(11)
C19 C15 C16 C20 -0.01(18)
Zr1 C15 C16 C20 121.26(11)
C14 C15 C16 Zr1 64.85(8)
C19 C15 C16 Zr1 -121.27(12)
C13 C12 C16 C15 -0.79(12)
Si1 C12 C16 C15 148.71(9)
Zr1 C12 C16 C15 66.49(8)
C13 C12 C16 C20 174.89(11)
Si1 C12 C16 C20 -35.61(16)
Zr1 C12 C16 C20 -117.84(12)
C13 C12 C16 Zr1 -67.27(7)
Si1 C12 C16 Zr1 82.23(8)
N1 Zr1 C16 C15 -157.68(8)
Cl1 Zr1 C16 C15 -16.41(9)
Cl2 Zr1 C16 C15 93.96(7)
C13 Zr1 C16 C15 -76.54(8)
C12 Zr1 C16 C15 -116.28(10)
N2 Zr1 C16 C15 168.95(7)
C14 Zr1 C16 C15 -35.98(7)
C1 Zr1 C16 C15 -173.87(7)
Si1 Zr1 C16 C15 -149.36(8)
N1 Zr1 C16 C12 -41.40(7)
Cl1 Zr1 C16 C12 99.87(7)
Cl2 Zr1 C16 C12 -149.76(7)
C13 Zr1 C16 C12 39.74(7)
N2 Zr1 C16 C12 -74.77(9)
C14 Zr1 C16 C12 80.29(8)
C15 Zr1 C16 C12 116.28(10)
C1 Zr1 C16 C12 -57.59(8)
Si1 Zr1 C16 C12 -33.08(6)
N1 Zr1 C16 C20 81.02(11)
Cl1 Zr1 C16 C20 -137.72(9)
Cl2 Zr1 C16 C20 -27.34(10)
C13 Zr1 C16 C20 162.16(12)
C12 Zr1 C16 C20 122.42(14)
N2 Zr1 C16 C20 47.65(13)
C14 Zr1 C16 C20 -157.29(12)
C15 Zr1 C16 C20 -121.30(14)
C1 Zr1 C16 C20 64.83(11)
Si1 Zr1 C16 C20 89.34(10)
C32 B1 C23 C24 69.87(15)
C7 B1 C23 C24 -120.53(11)
C32 B1 C23 C28 -112.00(12)
C7 B1 C23 C28 57.60(14)
C28 C23 C24 C25 -2.68(16)
B1 C23 C24 C25 175.46(10)
C28 C23 C24 C29 176.65(10)
B1 C23 C24 C29 -5.21(16)
C23 C24 C25 C26 2.31(17)
C29 C24 C25 C26 -177.04(11)
C24 C25 C26 C27 -0.61(17)
C24 C25 C26 C30 178.54(12)
C25 C26 C27 C28 -0.68(17)
C30 C26 C27 C28 -179.82(11)
C26 C27 C28 C23 0.26(17)
C26 C27 C28 C31 176.97(11)
C24 C23 C28 C27 1.43(16)
B1 C23 C28 C27 -176.76(10)
C24 C23 C28 C31 -175.20(10)
B1 C23 C28 C31 6.61(15)
C23 B1 C32 C37 -149.03(11)
C7 B1 C32 C37 41.91(16)
C23 B1 C32 C33 36.01(16)
C7 B1 C32 C33 -133.05(12)
C37 C32 C33 C34 -5.15(17)
B1 C32 C33 C34 170.05(11)
C37 C32 C33 C38 174.42(12)
B1 C32 C33 C38 -10.38(18)
C32 C33 C34 C35 2.57(18)
C38 C33 C34 C35 -177.03(12)
C33 C34 C35 C36 1.45(18)
C33 C34 C35 C39 178.34(11)
C34 C35 C36 C37 -2.73(19)
C39 C35 C36 C37 -179.59(12)
C35 C36 C37 C32 -0.02(19)
C35 C36 C37 C40 177.17(13)
C33 C32 C37 C36 3.94(17)
B1 C32 C37 C36 -171.22(11)
C33 C32 C37 C40 -173.07(12)
B1 C32 C37 C40 11.77(18)
